data_4508407
loop_
_publ_author_name
'Bajpai, Alankriti'
'Venkatakrishnan, Parthasarathy'
'Mandal, Susovan'
'Samanta, Subhas'
'Venugopalan, Paloth'
'Moorthy, Jarugu Narasimha'

_publ_section_title
;
 Self-Assembly of Conformationally Rigid Dialcohols
 (Bis-Benzocyclobutenols): Supramolecular Cyclophanes and Arrays
;
_journal_issue 11
_journal_name_full 'Crystal Growth &amp; Design'
_journal_page_first 4714
_journal_paper_doi 10.1021/cg400791a
_journal_volume 13
_journal_year 2013
_chemical_formula_moiety 'C24 H22 O2'
_chemical_formula_sum 'C24 H22 O2'
_chemical_formula_weight 342.42
_chemical_name_common anti-1c
_chemical_name_systematic
;
 ?
;
_space_group_IT_number 2
_symmetry_cell_setting triclinic
_symmetry_Int_Tables_number 2
_symmetry_space_group_name_Hall '-P 1'
_symmetry_space_group_name_H-M 'P -1'
_atom_sites_solution_hydrogens geom
_atom_sites_solution_primary direct
_atom_sites_solution_secondary difmap
_audit_creation_method 'Manual Edit of SHELXL-97 cif'
_cell_angle_alpha 77.429(4)
_cell_angle_beta 88.536(3)
_cell_angle_gamma 81.523(4)
_cell_formula_units_Z 2
_cell_length_a 8.239(2)
_cell_length_b 10.647(3)
_cell_length_c 11.165(3)
_cell_measurement_temperature 100(2)
_cell_volume 945.5(4)
_computing_cell_refinement 'Bruker SAINT'
_computing_data_collection 'Bruker APEX'
_computing_data_reduction 'Bruker SAINT'
_computing_molecular_graphics 'SHELXL 5.1, XP (Sheldrick, 1994)'
_computing_publication_material SHELXS-97
_computing_structure_refinement 'SHELXL-97 (Sheldrick, 2008)'
_computing_structure_solution 'SHELXS-97 (Sheldrick, 2008)'
_diffrn_ambient_temperature 100(2)
_diffrn_measured_fraction_theta_full 0.985
_diffrn_measured_fraction_theta_max 0.985
_diffrn_measurement_device_type 'Bruker SMART APEX'
_diffrn_measurement_method 'phi and omega scans'
_diffrn_radiation_monochromator graphite
_diffrn_radiation_source 'fine-focus sealed tube'
_diffrn_radiation_type MoK\a
_diffrn_radiation_wavelength 0.71073
_diffrn_reflns_av_R_equivalents 0.0172
_diffrn_reflns_av_sigmaI/netI 0.0354
_diffrn_reflns_limit_h_max 8
_diffrn_reflns_limit_h_min -9
_diffrn_reflns_limit_k_max 11
_diffrn_reflns_limit_k_min -12
_diffrn_reflns_limit_l_max 13
_diffrn_reflns_limit_l_min -11
_diffrn_reflns_number 5080
_diffrn_reflns_theta_full 25.00
_diffrn_reflns_theta_max 25.00
_diffrn_reflns_theta_min 1.98
_exptl_absorpt_coefficient_mu 0.075
_exptl_absorpt_correction_T_max 0.98
_exptl_absorpt_correction_T_min 0.95
_exptl_absorpt_correction_type multi-scan
_exptl_absorpt_process_details '(SADABS; Bruker, 2007)'
_exptl_crystal_colour colorless
_exptl_crystal_density_diffrn 1.203
_exptl_crystal_density_method 'not measured'
_exptl_crystal_description block
_exptl_crystal_F_000 364
_exptl_crystal_size_max 0.18
_exptl_crystal_size_mid 0.16
_exptl_crystal_size_min 0.12
_refine_diff_density_max 0.183
_refine_diff_density_min -0.143
_refine_diff_density_rms 0.034
_refine_ls_extinction_method none
_refine_ls_goodness_of_fit_ref 1.068
_refine_ls_hydrogen_treatment constr
_refine_ls_matrix_type full
_refine_ls_number_parameters 235
_refine_ls_number_reflns 3284
_refine_ls_number_restraints 0
_refine_ls_restrained_S_all 1.068
_refine_ls_R_factor_all 0.0771
_refine_ls_R_factor_gt 0.0559
_refine_ls_shift/su_max 0.000
_refine_ls_shift/su_mean 0.000
_refine_ls_structure_factor_coef Fsqd
_refine_ls_weighting_details 'calc w=1/[\s^2^(Fo^2^)+(0.0832P)^2^+0.0404P] where P=(Fo^2^+2Fc^2^)/3'
_refine_ls_weighting_scheme calc
_refine_ls_wR_factor_gt 0.1481
_refine_ls_wR_factor_ref 0.1583
_reflns_number_gt 2349
_reflns_number_total 3284
_reflns_threshold_expression >2sigma(I)
_cod_data_source_file cg400791a_si_003.cif
_cod_data_source_block anti-1c
_cod_depositor_comments
;
The following automatic conversions were performed:

'_symmetry_cell_setting' value 'Triclinic' changed to 'triclinic'
according to /home/saulius/struct/CIF-dictionaries/cif_core.dic
dictionary named 'cif_core.dic' version 2.4.2 from
2011-04-26.

'_exptl_absorpt_correction_type' value 'Multi-scan'
changed to 'multi-scan' according to
/home/saulius/struct/CIF-dictionaries/cif_core.dic dictionary named
'cif_core.dic' version 2.4.2 from 2011-04-26.

Automatic conversion script
Id: cif_fix_values 1891 2012-01-12 08:04:46Z andrius 
;
_cod_database_code 4508407

loop_
_symmetry_equiv_pos_as_xyz
'x, y, z'
'-x, -y, -z'

loop_
_atom_site_label
_atom_site_type_symbol
_atom_site_fract_x
_atom_site_fract_y
_atom_site_fract_z
_atom_site_U_iso_or_equiv
_atom_site_adp_type
_atom_site_occupancy
_atom_site_symmetry_multiplicity
_atom_site_calc_flag
_atom_site_refinement_flags
O1 O 0.43801(19) 0.47934(14) 0.67872(12) 0.0663(5) Uani 1 1 d .
H1A H 0.4232 0.5520 0.6336 0.099 Uiso 1 1 calc R
C1 C 0.3450(3) 0.48046(19) 0.78832(17) 0.0522(5) Uani 1 1 d .
C2 C 0.3714(3) 0.3393(2) 0.87417(19) 0.0602(6) Uani 1 1 d .
H2A H 0.2705 0.3062 0.9028 0.072 Uiso 1 1 calc R
H2B H 0.4456 0.2758 0.8412 0.072 Uiso 1 1 calc R
C3 C 0.4504(2) 0.39922(18) 0.96478(18) 0.0487(5) Uani 1 1 d .
C4 C 0.4305(2) 0.52244(18) 0.88963(17) 0.0457(5) Uani 1 1 d .
C5 C 0.5217(2) 0.36809(18) 1.08117(17) 0.0467(5) Uani 1 1 d .
C6 C 0.5477(3) 0.2337(2) 1.1612(2) 0.0667(6) Uani 1 1 d .
H6A H 0.4821 0.1797 1.1310 0.100 Uiso 1 1 calc R
H6B H 0.5161 0.2380 1.2438 0.100 Uiso 1 1 calc R
H6C H 0.6614 0.1975 1.1601 0.100 Uiso 1 1 calc R
C7 C 0.1693(3) 0.5431(2) 0.76010(18) 0.0540(5) Uani 1 1 d .
C8 C 0.0769(3) 0.5987(4) 0.8431(3) 0.1048(11) Uani 1 1 d .
H8A H 0.1215 0.5977 0.9191 0.126 Uiso 1 1 calc R
C9 C -0.0831(4) 0.6568(5) 0.8146(4) 0.1526(19) Uani 1 1 d .
H9A H -0.1454 0.6949 0.8715 0.183 Uiso 1 1 calc R
C10 C -0.1495(4) 0.6585(4) 0.7043(3) 0.1208(13) Uani 1 1 d .
H10A H -0.2574 0.6968 0.6858 0.145 Uiso 1 1 calc R
C11 C -0.0602(4) 0.6054(3) 0.6232(3) 0.0959(9) Uani 1 1 d .
H11A H -0.1056 0.6071 0.5474 0.115 Uiso 1 1 calc R
C12 C 0.0987(3) 0.5479(3) 0.6496(2) 0.0760(7) Uani 1 1 d .
H12A H 0.1596 0.5114 0.5910 0.091 Uiso 1 1 calc R
O1A O 0.41563(19) 0.67719(13) 0.47433(12) 0.0635(5) Uani 1 1 d .
H1AA H 0.4673 0.6465 0.4210 0.095 Uiso 1 1 calc R
C1A C 0.3541(3) 0.81019(18) 0.42622(17) 0.0501(5) Uani 1 1 d .
C2A C 0.2312(3) 0.8679(2) 0.5181(2) 0.0562(6) Uani 1 1 d .
H2AA H 0.1269 0.9120 0.4816 0.067 Uiso 1 1 calc R
H2AB H 0.2160 0.8067 0.5944 0.067 Uiso 1 1 calc R
C3A C 0.3556(2) 0.95780(18) 0.52606(17) 0.0469(5) Uani 1 1 d .
C4A C 0.4658(2) 0.90540(17) 0.44786(17) 0.0453(5) Uani 1 1 d .
C5A C 0.3809(2) 1.05691(17) 0.58346(17) 0.0462(5) Uani 1 1 d .
C6A C 0.2614(3) 1.1133(2) 0.6681(2) 0.0644(6) Uani 1 1 d .
H6AA H 0.1532 1.0970 0.6525 0.097 Uiso 1 1 calc R
H6AB H 0.2624 1.2054 0.6544 0.097 Uiso 1 1 calc R
H6AC H 0.2921 1.0736 0.7517 0.097 Uiso 1 1 calc R
C7A C 0.2848(3) 0.82849(19) 0.29821(18) 0.0521(5) Uani 1 1 d .
C8A C 0.2968(4) 0.9371(2) 0.2100(2) 0.0811(8) Uani 1 1 d .
H8AA H 0.3501 1.0020 0.2279 0.097 Uiso 1 1 calc R
C9A C 0.2307(4) 0.9528(3) 0.0936(3) 0.1028(10) Uani 1 1 d .
H9AA H 0.2414 1.0271 0.0341 0.123 Uiso 1 1 calc R
C10A C 0.1508(4) 0.8597(4) 0.0668(3) 0.0956(10) Uani 1 1 d .
H10B H 0.1055 0.8702 -0.0109 0.115 Uiso 1 1 calc R
C11A C 0.1374(3) 0.7521(3) 0.1532(3) 0.0906(9) Uani 1 1 d .
H11B H 0.0826 0.6882 0.1348 0.109 Uiso 1 1 calc R
C12A C 0.2033(3) 0.7353(3) 0.2681(2) 0.0721(7) Uani 1 1 d .
H12B H 0.1929 0.6600 0.3266 0.087 Uiso 1 1 calc R

loop_
_atom_site_aniso_label
_atom_site_aniso_U_11
_atom_site_aniso_U_22
_atom_site_aniso_U_33
_atom_site_aniso_U_23
_atom_site_aniso_U_13
_atom_site_aniso_U_12
O1 0.0836(11) 0.0618(9) 0.0474(9) -0.0101(7) 0.0123(8) 0.0047(8)
C1 0.0655(14) 0.0495(12) 0.0421(11) -0.0114(9) 0.0059(10) -0.0086(10)
C2 0.0822(16) 0.0473(12) 0.0529(13) -0.0112(10) -0.0005(11) -0.0141(11)
C3 0.0549(12) 0.0429(11) 0.0486(12) -0.0097(9) 0.0032(10) -0.0087(9)
C4 0.0492(12) 0.0430(11) 0.0432(11) -0.0064(9) 0.0045(9) -0.0060(9)
C5 0.0529(12) 0.0393(10) 0.0455(11) -0.0043(8) 0.0039(9) -0.0070(9)
C6 0.0859(17) 0.0451(12) 0.0641(14) -0.0001(10) -0.0017(13) -0.0101(11)
C7 0.0618(14) 0.0587(13) 0.0435(12) -0.0104(10) 0.0022(10) -0.0166(10)
C8 0.0670(18) 0.182(3) 0.0694(17) -0.056(2) -0.0035(14) 0.0127(19)
C9 0.073(2) 0.276(6) 0.115(3) -0.096(3) -0.005(2) 0.035(3)
C10 0.063(2) 0.186(4) 0.115(3) -0.052(3) -0.0186(19) 0.009(2)
C11 0.082(2) 0.128(3) 0.084(2) -0.0340(18) -0.0272(17) -0.0146(18)
C12 0.0812(18) 0.0861(18) 0.0674(16) -0.0301(13) -0.0143(14) -0.0116(14)
O1A 0.0942(12) 0.0403(8) 0.0537(9) -0.0096(6) 0.0054(8) -0.0042(7)
C1A 0.0646(13) 0.0385(11) 0.0489(12) -0.0134(9) 0.0007(10) -0.0073(9)
C2A 0.0623(13) 0.0536(13) 0.0573(13) -0.0205(10) 0.0023(10) -0.0109(10)
C3A 0.0532(12) 0.0414(10) 0.0459(11) -0.0114(9) -0.0037(9) -0.0024(9)
C4A 0.0557(12) 0.0392(10) 0.0414(11) -0.0123(8) -0.0048(9) -0.0017(9)
C5A 0.0554(12) 0.0407(10) 0.0420(11) -0.0126(8) -0.0033(9) 0.0011(9)
C6A 0.0691(15) 0.0613(14) 0.0682(14) -0.0301(11) 0.0073(12) -0.0040(11)
C7A 0.0579(13) 0.0477(12) 0.0539(13) -0.0200(10) -0.0044(10) -0.0040(9)
C8A 0.115(2) 0.0586(15) 0.0690(16) -0.0080(12) -0.0315(15) -0.0146(14)
C9A 0.138(3) 0.092(2) 0.0684(18) 0.0009(15) -0.0331(18) -0.008(2)
C10A 0.089(2) 0.126(3) 0.076(2) -0.045(2) -0.0293(16) 0.0105(19)
C11A 0.080(2) 0.110(2) 0.098(2) -0.054(2) -0.0193(17) -0.0151(17)
C12A 0.0748(17) 0.0781(17) 0.0735(16) -0.0315(13) -0.0069(13) -0.0198(13)

loop_
_atom_type_symbol
_atom_type_description
_atom_type_scat_dispersion_real
_atom_type_scat_dispersion_imag
_atom_type_scat_source
C C 0.0033 0.0016 'International Tables Vol C Tables 4.2.6.8 and 6.1.1.4'
H H 0.0000 0.0000 'International Tables Vol C Tables 4.2.6.8 and 6.1.1.4'
O O 0.0106 0.0060 'International Tables Vol C Tables 4.2.6.8 and 6.1.1.4'

loop_
_geom_angle_atom_site_label_1
_geom_angle_atom_site_label_2
_geom_angle_atom_site_label_3
_geom_angle
_geom_angle_site_symmetry_1
_geom_angle_site_symmetry_3
C1 O1 H1A 109.5 . .
O1 C1 C7 111.50(16) . .
O1 C1 C4 115.03(17) . .
C7 C1 C4 116.18(16) . .
O1 C1 C2 109.31(15) . .
C7 C1 C2 116.56(17) . .
C4 C1 C2 85.96(14) . .
C3 C2 C1 86.46(14) . .
C3 C2 H2A 114.2 . .
C1 C2 H2A 114.2 . .
C3 C2 H2B 114.2 . .
C1 C2 H2B 114.2 . .
H2A C2 H2B 111.4 . .
C4 C3 C5 124.32(18) . .
C4 C3 C2 93.99(16) . .
C5 C3 C2 141.68(18) . .
C3 C4 C5 125.25(18) . 2_667
C3 C4 C1 93.57(15) . .
C5 C4 C1 141.16(18) 2_667 .
C4 C5 C3 110.43(17) 2_667 .
C4 C5 C6 125.22(19) 2_667 .
C3 C5 C6 124.32(18) . .
C5 C6 H6A 109.5 . .
C5 C6 H6B 109.5 . .
H6A C6 H6B 109.5 . .
C5 C6 H6C 109.5 . .
H6A C6 H6C 109.5 . .
H6B C6 H6C 109.5 . .
C8 C7 C12 117.7(2) . .
C8 C7 C1 121.2(2) . .
C12 C7 C1 121.0(2) . .
C7 C8 C9 120.2(3) . .
C7 C8 H8A 119.9 . .
C9 C8 H8A 119.9 . .
C10 C9 C8 120.4(3) . .
C10 C9 H9A 119.8 . .
C8 C9 H9A 119.8 . .
C11 C10 C9 119.7(3) . .
C11 C10 H10A 120.2 . .
C9 C10 H10A 120.2 . .
C10 C11 C12 120.8(3) . .
C10 C11 H11A 119.6 . .
C12 C11 H11A 119.6 . .
C7 C12 C11 121.2(3) . .
C7 C12 H12A 119.4 . .
C11 C12 H12A 119.4 . .
C1A O1A H1AA 109.5 . .
O1A C1A C7A 110.73(15) . .
O1A C1A C4A 114.38(17) . .
C7A C1A C4A 117.70(16) . .
O1A C1A C2A 111.41(16) . .
C7A C1A C2A 114.09(17) . .
C4A C1A C2A 86.49(14) . .
C3A C2A C1A 86.21(15) . .
C3A C2A H2AA 114.3 . .
C1A C2A H2AA 114.3 . .
C3A C2A H2AB 114.3 . .
C1A C2A H2AB 114.3 . .
H2AA C2A H2AB 111.4 . .
C4A C3A C5A 124.92(18) . .
C4A C3A C2A 94.07(15) . .
C5A C3A C2A 140.99(18) . .
C3A C4A C5A 124.99(17) . 2_676
C3A C4A C1A 93.19(16) . .
C5A C4A C1A 141.81(17) 2_676 .
C3A C5A C4A 110.08(17) . 2_676
C3A C5A C6A 124.76(19) . .
C4A C5A C6A 125.15(18) 2_676 .
C5A C6A H6AA 109.5 . .
C5A C6A H6AB 109.5 . .
H6AA C6A H6AB 109.5 . .
C5A C6A H6AC 109.5 . .
H6AA C6A H6AC 109.5 . .
H6AB C6A H6AC 109.5 . .
C8A C7A C12A 117.5(2) . .
C8A C7A C1A 122.01(19) . .
C12A C7A C1A 120.4(2) . .
C7A C8A C9A 121.2(3) . .
C7A C8A H8AA 119.4 . .
C9A C8A H8AA 119.4 . .
C10A C9A C8A 120.0(3) . .
C10A C9A H9AA 120.0 . .
C8A C9A H9AA 120.0 . .
C11A C10A C9A 119.5(3) . .
C11A C10A H10B 120.3 . .
C9A C10A H10B 120.3 . .
C10A C11A C12A 120.9(3) . .
C10A C11A H11B 119.5 . .
C12A C11A H11B 119.5 . .
C11A C12A C7A 120.9(3) . .
C11A C12A H12B 119.6 . .
C7A C12A H12B 119.6 . .

loop_
_geom_bond_atom_site_label_1
_geom_bond_atom_site_label_2
_geom_bond_distance
_geom_bond_site_symmetry_2
O1 C1 1.428(2) .
O1 H1A 0.8200 .
C1 C7 1.512(3) .
C1 C4 1.526(3) .
C1 C2 1.585(3) .
C2 C3 1.514(3) .
C2 H2A 0.9700 .
C2 H2B 0.9700 .
C3 C4 1.384(3) .
C3 C5 1.392(3) .
C4 C5 1.388(3) 2_667
C5 C4 1.388(3) 2_667
C5 C6 1.501(3) .
C6 H6A 0.9600 .
C6 H6B 0.9600 .
C6 H6C 0.9600 .
C7 C8 1.364(3) .
C7 C12 1.365(3) .
C8 C9 1.385(4) .
C8 H8A 0.9300 .
C9 C10 1.356(4) .
C9 H9A 0.9300 .
C10 C11 1.322(4) .
C10 H10A 0.9300 .
C11 C12 1.371(4) .
C11 H11A 0.9300 .
C12 H12A 0.9300 .
O1A C1A 1.422(2) .
O1A H1AA 0.8200 .
C1A C7A 1.515(3) .
C1A C4A 1.525(3) .
C1A C2A 1.579(3) .
C2A C3A 1.519(3) .
C2A H2AA 0.9700 .
C2A H2AB 0.9700 .
C3A C4A 1.386(3) .
C3A C5A 1.391(3) .
C4A C5A 1.394(3) 2_676
C5A C4A 1.394(3) 2_676
C5A C6A 1.500(3) .
C6A H6AA 0.9600 .
C6A H6AB 0.9600 .
C6A H6AC 0.9600 .
C7A C8A 1.360(3) .
C7A C12A 1.379(3) .
C8A C9A 1.388(3) .
C8A H8AA 0.9300 .
C9A C10A 1.356(4) .
C9A H9AA 0.9300 .
C10A C11A 1.344(4) .
C10A H10B 0.9300 .
C11A C12A 1.371(4) .
C11A H11B 0.9300 .
C12A H12B 0.9300 .

loop_
_geom_torsion_atom_site_label_1
_geom_torsion_atom_site_label_2
_geom_torsion_atom_site_label_3
_geom_torsion_atom_site_label_4
_geom_torsion
_geom_torsion_site_symmetry_4
O1 C1 C2 C3 116.00(17) .
C7 C1 C2 C3 -116.46(18) .
C4 C1 C2 C3 0.87(14) .
C1 C2 C3 C4 -0.96(16) .
C1 C2 C3 C5 178.3(3) .
C5 C3 C4 C5 0.1(3) 2_667
C2 C3 C4 C5 179.48(19) 2_667
C5 C3 C4 C1 -178.43(19) .
C2 C3 C4 C1 0.99(16) .
O1 C1 C4 C3 -110.39(17) .
C7 C1 C4 C3 116.74(18) .
C2 C1 C4 C3 -0.95(16) .
O1 C1 C4 C5 71.6(3) 2_667
C7 C1 C4 C5 -61.3(3) 2_667
C2 C1 C4 C5 -179.0(3) 2_667
C4 C3 C5 C4 -0.1(3) 2_667
C2 C3 C5 C4 -179.1(2) 2_667
C4 C3 C5 C6 -178.19(19) .
C2 C3 C5 C6 2.7(4) .
O1 C1 C7 C8 -155.0(2) .
C4 C1 C7 C8 -20.5(3) .
C2 C1 C7 C8 78.6(3) .
O1 C1 C7 C12 23.8(3) .
C4 C1 C7 C12 158.2(2) .
C2 C1 C7 C12 -102.7(2) .
C12 C7 C8 C9 0.4(5) .
C1 C7 C8 C9 179.2(3) .
C7 C8 C9 C10 0.2(7) .
C8 C9 C10 C11 -0.7(7) .
C9 C10 C11 C12 0.4(6) .
C8 C7 C12 C11 -0.7(4) .
C1 C7 C12 C11 -179.5(2) .
C10 C11 C12 C7 0.3(5) .
O1A C1A C2A C3A 116.12(17) .
C7A C1A C2A C3A -117.59(17) .
C4A C1A C2A C3A 1.28(14) .
C1A C2A C3A C4A -1.41(15) .
C1A C2A C3A C5A -179.6(3) .
C5A C3A C4A C5A 0.9(3) 2_676
C2A C3A C4A C5A -177.73(19) 2_676
C5A C3A C4A C1A -179.90(19) .
C2A C3A C4A C1A 1.45(16) .
O1A C1A C4A C3A -113.34(17) .
C7A C1A C4A C3A 114.05(18) .
C2A C1A C4A C3A -1.40(15) .
O1A C1A C4A C5A 65.6(3) 2_676
C7A C1A C4A C5A -67.0(3) 2_676
C2A C1A C4A C5A 177.5(3) 2_676
C4A C3A C5A C4A -0.8(3) 2_676
C2A C3A C5A C4A 177.1(2) 2_676
C4A C3A C5A C6A -179.95(19) .
C2A C3A C5A C6A -2.1(4) .
O1A C1A C7A C8A -145.3(2) .
C4A C1A C7A C8A -11.1(3) .
C2A C1A C7A C8A 88.1(3) .
O1A C1A C7A C12A 36.2(3) .
C4A C1A C7A C12A 170.44(19) .
C2A C1A C7A C12A -90.4(2) .
C12A C7A C8A C9A -0.6(4) .
C1A C7A C8A C9A -179.2(2) .
C7A C8A C9A C10A 0.9(5) .
C8A C9A C10A C11A -0.6(5) .
C9A C10A C11A C12A 0.1(5) .
C10A C11A C12A C7A 0.2(4) .
C8A C7A C12A C11A 0.1(4) .
C1A C7A C12A C11A 178.7(2) .
